data_2212707
loop_
_publ_author_name
'Gu, Chang-Sheng'
'Hao, Xiao-Min'
'Song, Wen-Dong'
'Yan, Jian-Bin'

_publ_section_title
;Bis(1<i>H</i>-imidazole-\k<i>N</i>^3^)bis(4-methylbenzoato-\k<i>O</i>)zinc(II)
 4-methylbenzoic acid disolvate
;
_journal_coeditor_code SU2007
_journal_issue 3
_journal_name_full 'Acta Crystallographica Section E'
_journal_page_first m895
_journal_page_last m897
_journal_paper_doi 10.1107/S1600536807005715
_journal_volume 63
_journal_year 2007
_chemical_formula_iupac '[Zn (C8 H7 O2)2 (C7 H6 N2)2], 2C8 H8 O2'
_chemical_formula_moiety 'C30 H26 N4 O4 Zn, 2(C8 H8 O2)'
_chemical_formula_sum 'C46 H42 N4 O8 Zn'
_chemical_formula_weight 844.21
_chemical_name_systematic
;
Bis(1H-imidazole-\kN^3^)bis(4-methylbenzoato-\kO)zinc(II)
4-methylbenzoic acid disolvate
;
_space_group_IT_number 15
_symmetry_cell_setting monoclinic
_symmetry_space_group_name_Hall '-C 2yc'
_symmetry_space_group_name_H-M 'C 1 2/c 1'
_atom_sites_solution_hydrogens geom
_atom_sites_solution_primary direct
_atom_sites_solution_secondary difmap
_cell_angle_alpha 90.00
_cell_angle_beta 97.141(3)
_cell_angle_gamma 90.00
_cell_formula_units_Z 4
_cell_length_a 27.8162(15)
_cell_length_b 6.0773(3)
_cell_length_c 24.8610(13)
_cell_measurement_reflns_used 12833
_cell_measurement_temperature 293(2)
_cell_measurement_theta_max 25.00
_cell_measurement_theta_min 2.35
_cell_volume 4170.1(4)
_computing_cell_refinement 'SAINT (Bruker, 2004)'
_computing_data_collection 'SMART (Bruker, 2002)'
_computing_data_reduction SAINT
_computing_molecular_graphics 'SHELXTL (Bruker, 2002)'
_computing_publication_material SHELXL97
_computing_structure_refinement 'SHELXL97 (Sheldrick, 1997)'
_computing_structure_solution 'SHELXS97 (Sheldrick, 1997)'
_diffrn_ambient_temperature 295(2)
_diffrn_detector_area_resol_mean 10
_diffrn_measured_fraction_theta_full 0.996
_diffrn_measured_fraction_theta_max 0.996
_diffrn_measurement_device_type 'Bruker P4'
_diffrn_measurement_method \w
_diffrn_radiation_monochromator graphite
_diffrn_radiation_source 'fine-focus sealed tube'
_diffrn_radiation_type MoK\a
_diffrn_radiation_wavelength 0.71073
_diffrn_reflns_av_R_equivalents 0.0985
_diffrn_reflns_av_sigmaI/netI 0.1097
_diffrn_reflns_limit_h_max 32
_diffrn_reflns_limit_h_min -32
_diffrn_reflns_limit_k_max 5
_diffrn_reflns_limit_k_min -7
_diffrn_reflns_limit_l_max 23
_diffrn_reflns_limit_l_min -29
_diffrn_reflns_number 12833
_diffrn_reflns_theta_full 25.00
_diffrn_reflns_theta_max 25.00
_diffrn_reflns_theta_min 2.35
_diffrn_standards_decay_% 0
_diffrn_standards_number 0
_exptl_absorpt_coefficient_mu 0.648
_exptl_absorpt_correction_T_max 0.8923
_exptl_absorpt_correction_T_min 0.8195
_exptl_absorpt_correction_type multi-scan
_exptl_absorpt_process_details '(SADABS; Sheldrick, 1996)'
_exptl_crystal_colour Colorless
_exptl_crystal_density_diffrn 1.345
_exptl_crystal_density_method 'not measured'
_exptl_crystal_description Prism
_exptl_crystal_F_000 1760
_exptl_crystal_size_max 0.32
_exptl_crystal_size_mid 0.24
_exptl_crystal_size_min 0.18
_refine_diff_density_max 0.288
_refine_diff_density_min -0.338
_refine_ls_extinction_method none
_refine_ls_goodness_of_fit_ref 1.012
_refine_ls_hydrogen_treatment mixed
_refine_ls_matrix_type full
_refine_ls_number_parameters 272
_refine_ls_number_reflns 3660
_refine_ls_number_restraints 1
_refine_ls_restrained_S_all 1.012
_refine_ls_R_factor_all 0.1280
_refine_ls_R_factor_gt 0.0545
_refine_ls_shift/su_max 0.000
_refine_ls_shift/su_mean 0.001
_refine_ls_structure_factor_coef Fsqd
_refine_ls_weighting_details 'calc w=1/[\s^2^(Fo^2^)+(0.0344P)^2^] where P=(Fo^2^+2Fc^2^)/3'
_refine_ls_weighting_scheme calc
_refine_ls_wR_factor_gt 0.0956
_refine_ls_wR_factor_ref 0.1196
_reflns_number_gt 1941
_reflns_number_total 3660
_reflns_threshold_expression I>2\s(I)
_cod_data_source_file su2007.cif
_cod_data_source_block I
_cod_original_sg_symbol_H-M 'C 2/c'
_cod_database_code 2212707
_cod_database_fobs_code 2212707

loop_
_symmetry_equiv_pos_as_xyz
'x, y, z'
'-x, y, -z+1/2'
'x+1/2, y+1/2, z'
'-x+1/2, y+1/2, -z+1/2'
'-x, -y, -z'
'x, -y, z-1/2'
'-x+1/2, -y+1/2, -z'
'x+1/2, -y+1/2, z-1/2'

loop_
_atom_site_type_symbol
_atom_site_label
_atom_site_fract_x
_atom_site_fract_y
_atom_site_fract_z
_atom_site_U_iso_or_equiv
_atom_site_adp_type
_atom_site_calc_flag
_atom_site_refinement_flags
_atom_site_occupancy
Zn Zn1 0.5000 0.48042(10) 0.2500 0.0452(2) Uani d S 1
N N1 0.55698(11) 0.6868(5) 0.26085(13) 0.0442(9) Uani d . 1
N N2 0.59675(12) 0.9859(5) 0.29192(14) 0.0589(9) Uani d . 1
O O1 0.49076(10) 0.5198(5) 0.13250(13) 0.0750(9) Uani d . 1
O O2 0.51578(9) 0.2706(4) 0.19495(12) 0.0521(8) Uani d . 1
O O3 0.62655(13) 0.3374(5) 0.35730(14) 0.0932(12) Uani d . 1
O O4 0.59956(12) 0.6384(5) 0.39456(14) 0.0735(9) Uani d D 1
C C1 0.51123(14) 0.3440(7) 0.14659(19) 0.0479(11) Uani d . 1
C C2 0.53359(13) 0.2096(6) 0.10566(16) 0.0411(10) Uani d . 1
C C3 0.55567(13) 0.0098(6) 0.11928(17) 0.0542(11) Uani d . 1
C C4 0.57507(15) -0.1134(7) 0.0805(2) 0.0624(13) Uani d . 1
C C5 0.57405(15) -0.0411(7) 0.02788(19) 0.0597(12) Uani d . 1
C C6 0.55232(16) 0.1598(8) 0.01444(18) 0.0637(13) Uani d . 1
C C7 0.53277(14) 0.2831(7) 0.05298(18) 0.0555(12) Uani d . 1
C C8 0.59474(17) -0.1747(8) -0.0147(2) 0.0890(17) Uani d . 1
C C9 0.55551(15) 0.8734(7) 0.28793(18) 0.0558(12) Uani d . 1
C C10 0.62870(16) 0.8649(7) 0.26616(17) 0.0517(11) Uani d . 1
C C11 0.67676(18) 0.9028(9) 0.2594(2) 0.0816(16) Uani d . 1
C C12 0.69842(18) 0.7436(11) 0.2315(2) 0.0939(18) Uani d . 1
C C13 0.67458(17) 0.5535(9) 0.2124(2) 0.0811(16) Uani d . 1
C C14 0.62677(14) 0.5152(7) 0.21958(18) 0.0604(12) Uani d . 1
C C15 0.60393(14) 0.6767(6) 0.24666(16) 0.0451(10) Uani d . 1
C C16 0.63399(19) 0.5135(8) 0.38003(18) 0.0644(13) Uani d . 1
C C17 0.68325(19) 0.6078(7) 0.39365(18) 0.0602(12) Uani d . 1
C C18 0.69000(19) 0.8104(8) 0.4178(2) 0.0850(16) Uani d . 1
C C19 0.7363(2) 0.8940(9) 0.4308(2) 0.0975(18) Uani d . 1
C C20 0.7765(2) 0.7780(11) 0.4198(2) 0.0910(17) Uani d . 1
C C21 0.7690(2) 0.5823(12) 0.3949(3) 0.109(2) Uani d . 1
C C22 0.7230(2) 0.4951(9) 0.3822(2) 0.0936(17) Uani d . 1
C C23 0.8271(2) 0.8726(10) 0.4346(3) 0.133(2) Uani d . 1
H H2 0.6024 1.1109 0.3077 0.071 Uiso calc R 1
H H3 0.5575 -0.0419 0.1547 0.065 Uiso calc R 1
H H4 0.5892 -0.2487 0.0902 0.075 Uiso calc R 1
H H6 0.5509 0.2121 -0.0209 0.076 Uiso calc R 1
H H7 0.5187 0.4185 0.0433 0.067 Uiso calc R 1
H H8A 0.6294 -0.1769 -0.0071 0.134 Uiso calc R 1
H H8B 0.5855 -0.1101 -0.0497 0.134 Uiso calc R 1
H H8C 0.5825 -0.3224 -0.0144 0.134 Uiso calc R 1
H H9 0.5282 0.9213 0.3028 0.067 Uiso calc R 1
H H10 0.5706(7) 0.602(7) 0.3839(19) 0.088 Uiso d D 1
H H11 0.6933 1.0281 0.2728 0.098 Uiso calc R 1
H H12 0.7304 0.7641 0.2252 0.113 Uiso calc R 1
H H13 0.6911 0.4494 0.1944 0.097 Uiso calc R 1
H H14 0.6107 0.3875 0.2069 0.073 Uiso calc R 1
H H18 0.6634 0.8919 0.4255 0.102 Uiso calc R 1
H H19 0.7403 1.0311 0.4474 0.117 Uiso calc R 1
H H21 0.7955 0.5031 0.3860 0.131 Uiso calc R 1
H H22 0.7193 0.3578 0.3657 0.112 Uiso calc R 1
H H23A 0.8376 0.8466 0.4723 0.200 Uiso calc R 1
H H23B 0.8266 1.0280 0.4277 0.200 Uiso calc R 1
H H23C 0.8492 0.8027 0.4132 0.200 Uiso calc R 1

loop_
_atom_site_aniso_label
_atom_site_aniso_U_11
_atom_site_aniso_U_22
_atom_site_aniso_U_33
_atom_site_aniso_U_12
_atom_site_aniso_U_13
_atom_site_aniso_U_23
Zn1 0.0474(4) 0.0380(4) 0.0520(5) 0.000 0.0128(3) 0.000
N1 0.043(2) 0.0373(19) 0.055(2) -0.0003(16) 0.0154(18) -0.0047(16)
N2 0.064(2) 0.0375(19) 0.074(3) -0.008(2) 0.006(2) -0.0054(19)
O1 0.079(2) 0.0565(19) 0.095(3) 0.0297(18) 0.0329(18) 0.0127(17)
O2 0.067(2) 0.0433(16) 0.049(2) -0.0005(14) 0.0174(16) 0.0000(14)
O3 0.141(3) 0.054(2) 0.084(3) -0.022(2) 0.009(2) -0.0188(18)
O4 0.076(2) 0.070(2) 0.072(3) -0.013(2) 0.001(2) -0.0094(18)
C1 0.045(3) 0.042(3) 0.059(3) -0.002(2) 0.015(2) -0.001(2)
C2 0.042(2) 0.037(2) 0.045(3) -0.0002(19) 0.011(2) 0.0021(19)
C3 0.066(3) 0.047(2) 0.052(3) 0.006(2) 0.016(2) 0.005(2)
C4 0.074(3) 0.049(3) 0.067(4) 0.011(2) 0.021(3) 0.001(2)
C5 0.066(3) 0.056(3) 0.061(3) -0.007(2) 0.027(3) -0.012(2)
C6 0.077(3) 0.070(3) 0.046(3) 0.000(3) 0.017(3) -0.001(2)
C7 0.059(3) 0.050(3) 0.058(3) 0.004(2) 0.011(3) 0.009(2)
C8 0.105(4) 0.088(4) 0.082(4) 0.003(3) 0.041(3) -0.024(3)
C9 0.052(3) 0.043(3) 0.073(3) -0.002(2) 0.011(2) -0.003(2)
C10 0.047(3) 0.052(3) 0.056(3) -0.003(2) 0.003(2) 0.009(2)
C11 0.061(4) 0.077(4) 0.106(5) -0.019(3) 0.007(3) 0.009(3)
C12 0.046(3) 0.128(5) 0.109(5) -0.017(4) 0.015(3) 0.013(4)
C13 0.050(3) 0.107(4) 0.090(4) 0.016(3) 0.020(3) -0.011(3)
C14 0.053(3) 0.060(3) 0.070(3) 0.010(3) 0.011(2) -0.005(2)
C15 0.044(3) 0.047(3) 0.044(3) 0.004(2) 0.006(2) 0.007(2)
C16 0.096(4) 0.046(3) 0.051(3) -0.007(3) 0.006(3) 0.010(3)
C17 0.077(4) 0.049(3) 0.055(3) 0.000(3) 0.007(3) 0.000(2)
C18 0.074(4) 0.067(4) 0.113(5) -0.005(3) 0.007(3) -0.024(3)
C19 0.088(4) 0.072(4) 0.129(6) -0.006(4) 0.000(4) -0.019(3)
C20 0.084(5) 0.092(5) 0.095(5) 0.001(4) 0.002(4) 0.014(4)
C21 0.098(5) 0.106(6) 0.123(6) 0.033(4) 0.015(4) -0.002(4)
C22 0.102(4) 0.069(4) 0.110(5) 0.010(4) 0.016(4) -0.018(3)
C23 0.081(4) 0.169(6) 0.143(7) -0.017(4) -0.017(4) 0.025(5)

loop_
_atom_type_symbol
_atom_type_description
_atom_type_scat_dispersion_real
_atom_type_scat_dispersion_imag
_atom_type_scat_source
C C 0.0033 0.0016 'International Tables Vol C Tables 4.2.6.8 and 6.1.1.4'
H H 0.0000 0.0000 'International Tables Vol C Tables 4.2.6.8 and 6.1.1.4'
N N 0.0061 0.0033 'International Tables Vol C Tables 4.2.6.8 and 6.1.1.4'
O O 0.0106 0.0060 'International Tables Vol C Tables 4.2.6.8 and 6.1.1.4'
Zn Zn 0.2839 1.4301 'International Tables Vol C Tables 4.2.6.8 and 6.1.1.4'

loop_
_geom_angle_atom_site_label_1
_geom_angle_atom_site_label_2
_geom_angle_atom_site_label_3
_geom_angle_site_symmetry_1
_geom_angle_site_symmetry_3
_geom_angle
_geom_angle_publ_flag
N1 Zn1 N1 . 2_655 102.91(17) yes
O2 Zn1 N1 . . 104.96(12) yes
O2 Zn1 N1 2_655 . 123.56(12) yes
O2 Zn1 O2 2_655 . 98.81(16) yes
N1 C9 N2 . . 113.5(4) no
N1 C9 H9 . . 123.3 no
N2 C9 H9 . . 123.3 no
N2 C10 C11 . . 131.1(5) no
N2 C10 C15 . . 106.4(4) no
O1 C1 O2 . . 123.8(4) no
O1 C1 C2 . . 119.5(4) no
O2 Zn1 N1 2_655 2_655 104.96(12) no
O2 Zn1 N1 . 2_655 123.56(12) no
O2 C1 C2 . . 116.7(4) no
O3 C16 O4 . . 123.4(5) no
O3 C16 C17 . . 123.0(5) no
O4 C16 C17 . . 113.6(4) no
C1 O2 Zn1 . . 115.2(2) no
C2 C3 H3 . . 119.8 no
C2 C7 H7 . . 119.3 no
C3 C2 C1 . . 121.4(4) no
C3 C4 H4 . . 119.1 no
C4 C3 C2 . . 120.3(4) no
C4 C3 H3 . . 119.8 no
C4 C5 C6 . . 117.9(4) no
C4 C5 C8 . . 122.1(4) no
C5 C4 C3 . . 121.7(4) no
C5 C4 H4 . . 119.1 no
C5 C6 H6 . . 119.7 no
C5 C8 H8A . . 109.5 no
C5 C8 H8B . . 109.5 no
C5 C8 H8C . . 109.5 no
C6 C5 C8 . . 120.0(4) no
C6 C7 C2 . . 121.4(4) no
C6 C7 H7 . . 119.3 no
C7 C2 C1 . . 120.6(4) no
C7 C2 C3 . . 118.0(4) no
C7 C6 C5 . . 120.6(4) no
C7 C6 H6 . . 119.7 no
C9 N1 Zn1 . . 121.9(3) no
C9 N1 C15 . . 104.8(3) no
C9 N2 C10 . . 107.0(3) no
C9 N2 H2 . . 126.5 no
C10 N2 H2 . . 126.5 no
C10 C11 H11 . . 122.1 no
C10 C15 N1 . . 108.3(4) no
C11 C10 C15 . . 122.5(5) no
C11 C12 C13 . . 122.6(5) no
C11 C12 H12 . . 118.7 no
C12 C11 C10 . . 115.8(5) no
C12 C11 H11 . . 122.1 no
C12 C13 H13 . . 119.2 no
C13 C12 H12 . . 118.7 no
C13 C14 C15 . . 116.6(4) no
C13 C14 H14 . . 121.7 no
C14 C13 C12 . . 121.5(5) no
C14 C13 H13 . . 119.2 no
C14 C15 C10 . . 120.9(4) no
C14 C15 N1 . . 130.7(4) no
C15 N1 Zn1 . . 133.2(3) no
C15 C14 H14 . . 121.7 no
C16 O4 H10 . . 118(3) no
C17 C18 C19 . . 120.3(5) no
C17 C18 H18 . . 119.9 no
C17 C22 C21 . . 120.8(5) no
C17 C22 H22 . . 119.6 no
C18 C17 C16 . . 121.2(5) no
C18 C19 H19 . . 119.3 no
C19 C18 H18 . . 119.9 no
C19 C20 C23 . . 120.5(6) no
C20 C19 C18 . . 121.3(5) no
C20 C19 H19 . . 119.3 no
C20 C21 C22 . . 122.0(6) no
C20 C21 H21 . . 119.0 no
C20 C23 H23A . . 109.5 no
C20 C23 H23B . . 109.5 no
C20 C23 H23C . . 109.5 no
C21 C20 C19 . . 117.4(6) no
C21 C20 C23 . . 122.1(7) no
C21 C22 H22 . . 119.6 no
C22 C17 C18 . . 118.2(5) no
C22 C17 C16 . . 120.6(5) no
C22 C21 H21 . . 119.0 no
H8A C8 H8B . . 109.5 no
H8A C8 H8C . . 109.5 no
H8B C8 H8C . . 109.5 no
H23A C23 H23B . . 109.5 no
H23A C23 H23C . . 109.5 no
H23B C23 H23C . . 109.5 no

loop_
_geom_bond_atom_site_label_1
_geom_bond_atom_site_label_2
_geom_bond_site_symmetry_2
_geom_bond_distance
_geom_bond_publ_flag
Zn1 N1 . 2.013(3) yes
Zn1 O2 . 1.960(3) yes
O1 C1 . 1.240(4) yes
O2 C1 . 1.274(4) yes
O3 C16 . 1.216(5) yes
O4 C16 . 1.308(5) yes
Zn1 N1 2_655 2.013(3) no
Zn1 O2 2_655 1.960(3) no
N1 C9 . 1.322(4) no
N1 C15 . 1.396(4) no
N2 C9 . 1.329(4) no
N2 C10 . 1.372(5) no
N2 H2 . 0.8600 no
O4 H10 . 0.85(3) no
C1 C2 . 1.499(5) no
C2 C7 . 1.381(5) no
C2 C3 . 1.384(5) no
C3 C4 . 1.382(5) no
C3 H3 . 0.9300 no
C4 C5 . 1.377(6) no
C4 H4 . 0.9300 no
C5 C6 . 1.385(6) no
C5 C8 . 1.504(5) no
C6 C7 . 1.380(5) no
C6 H6 . 0.9300 no
C7 H7 . 0.9300 no
C8 H8A . 0.9600 no
C8 H8B . 0.9600 no
C8 H8C . 0.9600 no
C9 H9 . 0.9300 no
C10 C11 . 1.387(6) no
C10 C15 . 1.391(5) no
C11 C12 . 1.372(7) no
C11 H11 . 0.9300 no
C12 C13 . 1.386(7) no
C12 H12 . 0.9300 no
C13 C14 . 1.383(5) no
C13 H13 . 0.9300 no
C14 C15 . 1.388(5) no
C14 H14 . 0.9300 no
C16 C17 . 1.485(6) no
C17 C22 . 1.361(6) no
C17 C18 . 1.373(6) no
C18 C19 . 1.385(6) no
C18 H18 . 0.9300 no
C19 C20 . 1.378(7) no
C19 H19 . 0.9300 no
C20 C21 . 1.345(7) no
C20 C23 . 1.523(7) no
C21 C22 . 1.384(7) no
C21 H21 . 0.9300 no
C22 H22 . 0.9300 no
C23 H23A . 0.9600 no
C23 H23B . 0.9600 no
C23 H23C . 0.9600 no

loop_
_geom_hbond_atom_site_label_D
_geom_hbond_atom_site_label_H
_geom_hbond_atom_site_label_A
_geom_hbond_site_symmetry_A
_geom_hbond_distance_DH
_geom_hbond_distance_HA
_geom_hbond_distance_DA
_geom_hbond_angle_DHA
_geom_hbond_publ_flag
N2 H2 O3 1_565 0.86 1.91 2.749(5) 163.4 yes
O4 H10 O1 2_655 0.85(3) 1.78(3) 2.620(4) 175(5) yes

loop_
_geom_torsion_atom_site_label_1
_geom_torsion_atom_site_label_2
_geom_torsion_atom_site_label_3
_geom_torsion_atom_site_label_4
_geom_torsion_site_symmetry_1
_geom_torsion
_geom_torsion_publ_flag
Zn1 O2 C1 O1 . -11.9(5) no
Zn1 O2 C1 C2 . 166.2(2) no
Zn1 N1 C9 N2 . 178.7(3) no
Zn1 N1 C15 C10 . -178.1(3) no
Zn1 N1 C15 C14 . 0.1(6) no
N1 Zn1 N1 C9 2_655 37.2(3) no
N1 Zn1 N1 C15 2_655 -145.6(4) no
N1 Zn1 O2 C1 2_655 41.5(3) no
N1 Zn1 O2 C1 . -75.6(3) no
N2 C10 C11 C12 . 179.2(5) no
N2 C10 C15 N1 . 0.2(4) no
N2 C10 C15 C14 . -178.2(4) no
O1 C1 C2 C3 . -178.3(4) no
O1 C1 C2 C7 . 1.9(6) no
O2 Zn1 N1 C9 2_655 -80.7(3) no
O2 Zn1 N1 C9 . 167.7(3) no
O2 Zn1 N1 C15 2_655 96.4(4) no
O2 Zn1 N1 C15 . -15.2(4) no
O2 Zn1 O2 C1 2_655 156.1(3) no
O2 C1 C2 C3 . 3.5(6) no
O2 C1 C2 C7 . -176.4(4) no
O3 C16 C17 C18 . 177.9(5) no
O3 C16 C17 C22 . -1.8(7) no
O4 C16 C17 C18 . -1.7(6) no
O4 C16 C17 C22 . 178.5(4) no
C1 C2 C3 C4 . 178.5(3) no
C1 C2 C7 C6 . -178.7(4) no
C2 C3 C4 C5 . 1.3(6) no
C3 C2 C7 C6 . 1.4(6) no
C3 C4 C5 C6 . -0.7(6) no
C3 C4 C5 C8 . -179.5(4) no
C4 C5 C6 C7 . 0.5(6) no
C5 C6 C7 C2 . -0.9(6) no
C7 C2 C3 C4 . -1.6(6) no
C8 C5 C6 C7 . 179.4(4) no
C9 N1 C15 C10 . -0.6(4) no
C9 N1 C15 C14 . 177.5(4) no
C9 N2 C10 C11 . -178.3(5) no
C9 N2 C10 C15 . 0.3(4) no
C10 N2 C9 N1 . -0.8(5) no
C10 C11 C12 C13 . -1.7(8) no
C11 C12 C13 C14 . 1.2(9) no
C11 C10 C15 N1 . 179.0(4) no
C11 C10 C15 C14 . 0.6(6) no
C12 C13 C14 C15 . 0.2(7) no
C13 C14 C15 N1 . -179.0(4) no
C13 C14 C15 C10 . -1.1(6) no
C15 N1 C9 N2 . 0.9(5) no
C15 C10 C11 C12 . 0.7(7) no
C16 C17 C18 C19 . 179.1(5) no
C16 C17 C22 C21 . -179.9(5) no
C17 C18 C19 C20 . 0.3(9) no
C18 C17 C22 C21 . 0.3(8) no
C18 C19 C20 C21 . 1.2(9) no
C18 C19 C20 C23 . -179.8(5) no
C19 C20 C21 C22 . -2.0(10) no
C20 C21 C22 C17 . 1.3(10) no
C22 C17 C18 C19 . -1.1(8) no
C23 C20 C21 C22 . 179.0(5) no
